data_1538861
loop_
_publ_author_name
'Kripyakevich, P.I.'
'Gladyshevskii, E.I.'

_publ_section_title
;
 Crystal structures of some compounds of palladium with magnesium
;
_journal_name_full 'Soviet Physics, Crystallography (= Kristallografiya)'
_journal_page_first 552
_journal_page_last 554
_journal_volume 5
_journal_year 1960
_chemical_formula_sum 'Mg1.8 Pd2.2'
_chemical_name_systematic '(Mg9 Pd11)0.2'
_space_group_IT_number 123
_symmetry_space_group_name_Hall '-P 4 2'
_symmetry_space_group_name_H-M 'P 4/m m m'
_cell_angle_alpha 90
_cell_angle_beta 90
_cell_angle_gamma 90
_cell_formula_units_Z 1
_cell_length_a 4.28
_cell_length_b 4.28
_cell_length_c 3.42
_cell_volume 62.649
_citation_journal_id_ASTM SPHCA6
_cod_data_source_file Kripyakevich_SPHCA6_1960_557.cif
_cod_data_source_block Mg1.8Pd2.2
_cod_original_cell_volume 62.64894
_cod_database_code 1538861

loop_
_symmetry_equiv_pos_as_xyz
x,y,z
-y,x,z
-x,-y,z
y,-x,z
x,-y,-z
y,x,-z
-x,y,-z
-y,-x,-z
-x,-y,-z
y,-x,-z
x,y,-z
-y,x,-z
-x,y,z
-y,-x,z
x,-y,z
y,x,z

loop_
_atom_site_label
_atom_site_type_symbol
_atom_site_fract_x
_atom_site_fract_y
_atom_site_fract_z
_atom_site_occupancy
_atom_site_U_iso_or_equiv
Pd1 Pd 0 0 0 0.1 0.0
Pd3 Pd 0 0.5 0.5 1 0.0
Pd2 Pd 0.5 0.5 0 0.1 0.0
Mg1 Mg 0 0 0 0.9 0.0
Mg2 Mg 0.5 0.5 0 0.9 0.0
